data_9004506
loop_
_publ_author_name
'Ercit, T. S.'
'Cooper, M. A.'
'Hawthorne, F. C.'

_publ_section_title
;
 The crystal structure of vuonnemite, Na11TiNb2(Si2O7)2(PO4)2O3(F,OH),
 a phosphate-bearing sorosilicate of the lomonosovite group
;
_journal_name_full 'The Canadian Mineralogist'
_journal_page_first 1311
_journal_page_last 1320
_journal_volume 36
_journal_year 1998
_chemical_compound_source 'Ilimaussaq, Greenland'
_chemical_formula_sum 'Na11 Nb2 O26 P2 Si4 Ti2'
_chemical_name_mineral Vuonnemite
_space_group_IT_number 2
_symmetry_space_group_name_Hall '-P 1'
_symmetry_space_group_name_H-M 'P -1'
_cell_angle_alpha 92.60
_cell_angle_beta 95.30
_cell_angle_gamma 90.60
_cell_length_a 5.4984
_cell_length_b 7.161
_cell_length_c 14.450
_cell_formula_units_Z 1
_cell_volume 565.878
_database_code_amcsd 0005581
_exptl_crystal_density_diffrn 3.300
_cod_original_formula_sum 'Si4 P2 Nb2 Ti2 Na11 O26'
_cod_database_code 9004506

loop_
_space_group_symop_operation_xyz
x,y,z
-x,-y,-z

loop_
_atom_site_aniso_label
_atom_site_aniso_U_11
_atom_site_aniso_U_22
_atom_site_aniso_U_33
_atom_site_aniso_U_12
_atom_site_aniso_U_13
_atom_site_aniso_U_23
Si1 0.00640 0.00480 0.00720 0.00000 0.00090 0.00000
Si2 0.00640 0.00490 0.00700 0.00020 0.00090 0.00050
P 0.00860 0.00730 0.00730 0.00000 0.00100 -0.00050
Nb 0.00500 0.00570 0.00630 0.00030 0.00090 0.00030
Na1 0.02510 0.01580 0.01920 0.00360 0.00090 -0.00040
Na2 0.02320 0.01380 0.01710 -0.00250 -0.00360 -0.00090
Na3 0.01190 0.01540 0.02000 -0.00370 0.00790 -0.00600
Na4 0.01880 0.02050 0.01420 -0.00050 0.00210 0.00040
Na5 0.02710 0.01540 0.02000 0.00150 0.00460 0.00370
Na6 0.01790 0.01940 0.02030 -0.00280 0.00710 -0.00210
O1 0.01060 0.01300 0.01260 -0.00460 0.00060 0.00070
O2 0.01800 0.00580 0.00990 0.00160 0.00160 0.00000
O3 0.01310 0.00990 0.00720 0.00190 0.00080 0.00070
O4 0.01010 0.01220 0.01470 0.00530 -0.00150 -0.00020
O5 0.01000 0.01040 0.01100 0.00390 0.00240 -0.00020
O6 0.01420 0.01830 0.00860 0.00010 0.00180 -0.00050
O7 0.01440 0.00790 0.00920 0.00140 0.00220 -0.00090
O8 0.02170 0.00870 0.01560 -0.00240 0.00390 0.00100
O9 0.01140 0.01000 0.00810 -0.00090 0.00080 -0.00010
O10 0.00870 0.01680 0.02120 0.00030 0.00440 -0.00340
O11 0.02470 0.01570 0.01030 0.00220 -0.00570 -0.00120
O12 0.01160 0.01440 0.01420 0.00620 0.00290 0.00220
O13 0.01750 0.02010 0.01710 -0.00070 0.00320 0.00020

loop_
_atom_site_label
_atom_site_fract_x
_atom_site_fract_y
_atom_site_fract_z
_atom_site_U_iso_or_equiv
Si1 0.18415 0.21928 0.69712 ?
Si2 0.19844 0.79366 0.68464 ?
P 0.31392 0.25633 0.06638 ?
Nb 0.30112 0.49172 0.28387 ?
Ti 0.97235 0.00088 0.50786 0.00580
Na1 0.18320 0.98210 0.89970 ?
Na2 0.19530 0.50790 0.86600 ?
Na3 0.49450 0.24060 0.50100 ?
Na4 0.70530 0.99260 0.73580 ?
Na5 0.24930 0.73690 0.08030 ?
Na6 0.00000 0.50000 0.50000 ?
O1 0.43490 0.32350 0.74270 ?
O2 0.20360 0.00570 0.73500 ?
O3 0.16140 0.80170 0.57380 ?
O4 0.46020 0.70990 0.71900 ?
O5 0.05180 0.69640 0.25500 ?
O6 0.32310 0.51560 0.40570 ?
O7 0.25630 0.43040 0.13020 ?
O8 0.23690 0.07340 0.10810 ?
O9 0.16020 0.20940 0.58550 ?
O10 0.41180 0.74220 0.94340 ?
O11 0.17100 0.27450 0.97100 ?
O12 0.01730 0.31630 0.27220 ?
O13 0.26870 0.00240 0.42300 ?

loop_
_cod_related_entry_id
_cod_related_entry_database
_cod_related_entry_code
1 AMCSD 0005581
